data_1558354
loop_
_publ_author_name
'Dick, Benjamin L.'
'Patel, Ashay'
'Cohen, Seth M.'

_publ_section_title
;
 Effect of Heterocycle Content on Metal Binding Isostere Coordination
;
_journal_name_full 'Chemical Science'
_journal_paper_doi 10.1039/D0SC02717K
_journal_year 2020
_chemical_formula_moiety 'C39 H35 B N8 O3 Zn, C6 H6'
_chemical_formula_sum 'C45 H41 B N8 O3 Zn'
_chemical_formula_weight 818.04
_space_group_crystal_system triclinic
_space_group_IT_number 2
_space_group_name_Hall '-P 1'
_space_group_name_H-M_alt 'P -1'
_atom_sites_solution_hydrogens geom
_atom_sites_solution_primary dual
_audit_creation_date 2020-04-29
_audit_creation_method
;
Olex2 1.3
(compiled 2020.02.04 svn.rd84adfe8 for OlexSys, GUI svn.r6032)
;
_audit_update_record
;
2020-04-29 deposited with the CCDC.	2020-06-17 downloaded from the CCDC.
;
_cell_angle_alpha 100.704(3)
_cell_angle_beta 96.654(3)
_cell_angle_gamma 114.105(3)
_cell_formula_units_Z 2
_cell_length_a 11.7292(11)
_cell_length_b 11.9654(12)
_cell_length_c 16.3974(16)
_cell_measurement_reflns_used 9825
_cell_measurement_temperature 100.0
_cell_measurement_theta_max 26.35
_cell_measurement_theta_min 2.38
_cell_volume 2016.3(3)
_computing_cell_refinement 'SAINT v8.34A (Bruker, 2013)'
_computing_data_collection 'APEX2 v2013.6-2 (Bruker, 2013)'
_computing_data_reduction 'SAINT v8.34A (Bruker, 2013)'
_computing_molecular_graphics 'Olex2 1.3 (Dolomanov et al., 2009)'
_computing_publication_material 'Olex2 1.3 (Dolomanov et al., 2009)'
_computing_structure_refinement 'XL  (Sheldrick, 2008)'
_computing_structure_solution 'SHELXT 2014/5 (Sheldrick, 2014)'
_diffrn_ambient_temperature 100.0
_diffrn_detector 'Bruker APEX-II CCD'
_diffrn_detector_area_resol_mean 8.0
_diffrn_detector_type 'CCD Area Detector'
_diffrn_measured_fraction_theta_full 1.000
_diffrn_measured_fraction_theta_max 0.999
_diffrn_measurement_device 'Kappa Four-Circle Diffractometer'
_diffrn_measurement_device_type 'Bruker X8 APEX'
_diffrn_measurement_method '\w and \f scans'
_diffrn_radiation_monochromator 'Double Bounce Multilayer Mirrors'
_diffrn_radiation_probe x-ray
_diffrn_radiation_type MoK\a
_diffrn_radiation_wavelength 0.71073
_diffrn_radiation_xray_symbol K-L~3~
_diffrn_reflns_av_R_equivalents 0.0295
_diffrn_reflns_av_unetI/netI 0.0195
_diffrn_reflns_Laue_measured_fraction_full 1.000
_diffrn_reflns_Laue_measured_fraction_max 0.999
_diffrn_reflns_limit_h_max 14
_diffrn_reflns_limit_h_min -14
_diffrn_reflns_limit_k_max 14
_diffrn_reflns_limit_k_min -14
_diffrn_reflns_limit_l_max 20
_diffrn_reflns_limit_l_min -20
_diffrn_reflns_number 53797
_diffrn_reflns_point_group_measured_fraction_full 1.000
_diffrn_reflns_point_group_measured_fraction_max 0.999
_diffrn_reflns_theta_full 25.242
_diffrn_reflns_theta_max 26.390
_diffrn_reflns_theta_min 2.028
_diffrn_source 'sealed tube'
_diffrn_source_current 30.0
_diffrn_source_power 1.5
_diffrn_source_type 'Bruker TXS'
_diffrn_source_voltage 50.0
_diffrn_standards_number 0
_exptl_absorpt_coefficient_mu 0.661
_exptl_absorpt_correction_T_max 0.4908
_exptl_absorpt_correction_T_min 0.4564
_exptl_absorpt_correction_type multi-scan
_exptl_absorpt_process_details
'SADABS-2016/2 (Bruker,2016/2) was used for absorption correction. wR2(int) was 0.0477 before and 0.0393 after correction. The Ratio of minimum to maximum transmission is 0.9299. The \l/2 correction factor is Not present.'
_exptl_crystal_colour colourless
_exptl_crystal_colour_primary colourless
_exptl_crystal_density_diffrn 1.347
_exptl_crystal_description block
_exptl_crystal_F_000 852
_exptl_crystal_recrystallization_method 'Re-crystallisation from solvent: benzene/pentane'
_exptl_crystal_size_max 0.4
_exptl_crystal_size_mid 0.35
_exptl_crystal_size_min 0.35
_refine_diff_density_max 0.420
_refine_diff_density_min -0.327
_refine_diff_density_rms 0.045
_refine_ls_extinction_method none
_refine_ls_goodness_of_fit_ref 0.997
_refine_ls_hydrogen_treatment constr
_refine_ls_matrix_type full
_refine_ls_number_parameters 558
_refine_ls_number_reflns 8246
_refine_ls_number_restraints 72
_refine_ls_restrained_S_all 0.998
_refine_ls_R_factor_all 0.0334
_refine_ls_R_factor_gt 0.0279
_refine_ls_shift/su_max 0.002
_refine_ls_shift/su_mean 0.000
_refine_ls_structure_factor_coef Fsqd
_refine_ls_weighting_details 'w=1/[\s^2^(Fo^2^)+(0.0342P)^2^+1.2432P] where P=(Fo^2^+2Fc^2^)/3'
_refine_ls_weighting_scheme calc
_refine_ls_wR_factor_gt 0.0701
_refine_ls_wR_factor_ref 0.0734
_reflns_Friedel_coverage 0.000
_reflns_number_gt 7397
_reflns_number_total 8246
_reflns_threshold_expression 'I > 2\s(I)'
_cod_data_source_file d0sc02717k2.cif
_cod_data_source_block Tp_MePh_Zn_5a
_cod_depositor_comments
;
The following automatic conversions were performed:

data item '_diffrn_radiation_probe' value 'X-ray' was changed to
'x-ray' in accordance with the
/home/data/users/saulius/crontab/automatic-downloads/rss-feeds/RSC/lib/dictionaries/cif_core.dic
dictionary named 'cif_core.dic' version 2.4.2 last updated on
2011-04-26.

Automatic conversion script
Id: cif_fix_values 7556 2019-12-06 15:28:31Z antanas 
;
_cod_database_code 1558354
_shelx_shelxl_version_number 2014/7
_shelx_space_group_comment
;
The symmetry employed for this shelxl refinement is uniquely defined
by the following loop, which should always be used as a source of
symmetry information in preference to the above space-group names.
They are only intended as comments.
;
_shelx_estimated_absorpt_t_max 0.802
_shelx_estimated_absorpt_t_min 0.778
_olex2_refinement_description
;
1. Fixed Uiso
 At 1.2 times of:
  All B(H) groups, All C(H) groups
 At 1.5 times of:
  All C(H,H,H) groups
2. Rigid body (RIGU) restrains
 C40, C41, C42, C43, C44, C45
 with sigma for 1-2 distances of 0.001 and sigma for 1-3 distances of 0.002
 C40A, C41A, C42A, C43A, C44A, C45A
 with sigma for 1-2 distances of 0.001 and sigma for 1-3 distances of 0.002
3. Others
 Sof(C43A)=Sof(H43A)=Sof(C44A)=Sof(H44A)=Sof(C45A)=Sof(H45A)=Sof(C40A)=
 Sof(H40A)=Sof(C41A)=Sof(H41A)=Sof(C42A)=Sof(H42A)=1-FVAR(1)
 Sof(C43)=Sof(H43)=Sof(C44)=Sof(H44)=Sof(C45)=Sof(H45)=Sof(C40)=Sof(H40)=
 Sof(C41)=Sof(H41)=Sof(C42)=Sof(H42)=FVAR(1)
4.a Ternary CH refined with riding coordinates:
 B1(H1)
4.b Aromatic/amide H refined with riding coordinates:
 C34(H34), C6(H6), C23(H23), C13(H13), C20(H20), C30(H30), C10(H10), C7(H7),
 C35(H35), C3(H3), C9(H9), C29(H29), C8(H8), C17(H17), C37(H37), C36(H36),
 C16(H16), C28(H28), C19(H19), C18(H18), C26(H26), C27(H27), C43(H43), C44(H44),
  C45(H45), C40(H40), C41(H41), C42(H42), C43A(H43A), C44A(H44A), C45A(H45A),
 C40A(H40A), C41A(H41A), C42A(H42A)
4.c Fitted hexagon refined as free rotating group:
 C43(C44,C45,C40,C41,C42), C43A(C44A,C45A,C40A,C41A,C42A)
4.d Idealised Me refined as rotating group:
 C11(H11A,H11B,H11C), C1(H1A,H1B,H1C), C21(H21A,H21B,H21C), C39(H39A,H39B,H39C)
;
_olex2_submission_special_instructions 'No special instructions were received'

loop_
_space_group_symop_operation_xyz
'x, y, z'
'-x, -y, -z'

loop_
_atom_site_label
_atom_site_type_symbol
_atom_site_fract_x
_atom_site_fract_y
_atom_site_fract_z
_atom_site_U_iso_or_equiv
_atom_site_adp_type
_atom_site_occupancy
_atom_site_site_symmetry_order
_atom_site_calc_flag
_atom_site_refinement_flags_posn
_atom_site_refinement_flags_adp
_atom_site_refinement_flags_occupancy
_atom_site_disorder_assembly
_atom_site_disorder_group
Zn1 Zn 0.26743(2) 0.56408(2) 0.35422(2) 0.01729(6) Uani 1 1 d . . . . .
O2 O 0.19652(10) 0.43447(10) 0.25120(7) 0.0260(2) Uani 1 1 d . . . . .
O1 O 0.35090(10) 0.64951(10) 0.23896(7) 0.0229(2) Uani 1 1 d . . . . .
N4 N 0.18402(11) 0.48647(11) 0.45147(7) 0.0177(2) Uani 1 1 d . . . . .
N2 N 0.44427(11) 0.64497(11) 0.43084(8) 0.0178(2) Uani 1 1 d . . . . .
N3 N 0.21638(11) 0.58599(12) 0.52164(7) 0.0179(2) Uani 1 1 d . . . . .
N5 N 0.28465(11) 0.78267(12) 0.46655(7) 0.0180(2) Uani 1 1 d . . . . .
N6 N 0.22669(11) 0.71521(12) 0.38381(7) 0.0179(2) Uani 1 1 d . . . . .
N7 N 0.32133(12) 0.54719(12) 0.16654(8) 0.0213(3) Uani 1 1 d . . . . .
N1 N 0.44554(11) 0.70425(11) 0.51139(7) 0.0181(2) Uani 1 1 d . . . . .
O3 O 0.10042(14) 0.12153(12) 0.05856(9) 0.0497(4) Uani 1 1 d . . . . .
C31 C 0.24213(14) 0.44517(15) 0.18285(9) 0.0215(3) Uani 1 1 d . . . . .
C34 C 0.33515(15) 0.37459(15) -0.00268(9) 0.0230(3) Uani 1 1 d . . . . .
H34 H 0.3830 0.4638 0.0185 0.028 Uiso 1 1 calc R U . . .
C14 C 0.09763(13) 0.38300(14) 0.46941(9) 0.0185(3) Uani 1 1 d . . . . .
C11 C 0.16616(16) 0.63034(16) 0.66498(9) 0.0257(3) Uani 1 1 d . . . . .
H11A H 0.2509 0.6559 0.6997 0.039 Uiso 1 1 calc R U . . .
H11B H 0.1002 0.5852 0.6942 0.039 Uiso 1 1 calc R U . . .
H11C H 0.1579 0.7057 0.6561 0.039 Uiso 1 1 calc R U . . .
C5 C 0.59542(14) 0.59625(14) 0.35564(9) 0.0187(3) Uani 1 1 d . . . . .
C15 C 0.04548(13) 0.25188(14) 0.41578(10) 0.0202(3) Uani 1 1 d . . . . .
C6 C 0.50979(15) 0.48204(14) 0.29841(10) 0.0228(3) Uani 1 1 d . . . . .
H6 H 0.4271 0.4368 0.3085 0.027 Uiso 1 1 calc R U . . .
C33 C 0.24815(14) 0.30277(14) 0.04042(9) 0.0214(3) Uani 1 1 d . . . . .
C32 C 0.20303(15) 0.32602(15) 0.11697(10) 0.0249(3) Uani 1 1 d . . . . .
N8 N 0.11731(16) 0.22167(14) 0.12803(10) 0.0438(4) Uani 1 1 d . . . . .
C23 C 0.23508(15) 0.90909(15) 0.40294(10) 0.0235(3) Uani 1 1 d . . . . .
H23 H 0.2246 0.9801 0.3924 0.028 Uiso 1 1 calc R U . . .
C22 C 0.29207(15) 0.90068(14) 0.47875(10) 0.0219(3) Uani 1 1 d . . . . .
C12 C 0.15025(14) 0.54521(15) 0.58102(9) 0.0202(3) Uani 1 1 d . . . . .
C4 C 0.56096(13) 0.64991(13) 0.43214(9) 0.0183(3) Uani 1 1 d . . . . .
C13 C 0.07384(14) 0.41779(15) 0.54972(9) 0.0217(3) Uani 1 1 d . . . . .
H13 H 0.0160 0.3636 0.5771 0.026 Uiso 1 1 calc R U . . .
C20 C -0.01435(16) 0.15258(16) 0.45247(11) 0.0299(4) Uani 1 1 d . . . . .
H20 H -0.0232 0.1712 0.5096 0.036 Uiso 1 1 calc R U . . .
C30 C 0.06136(15) 0.62290(17) 0.21209(11) 0.0282(3) Uani 1 1 d . . . . .
H30 H 0.0557 0.5601 0.2415 0.034 Uiso 1 1 calc R U . . .
C10 C 0.71693(15) 0.66020(15) 0.34013(11) 0.0250(3) Uani 1 1 d . . . . .
H10 H 0.7768 0.7376 0.3790 0.030 Uiso 1 1 calc R U . . .
C7 C 0.54440(16) 0.43384(16) 0.22663(10) 0.0274(3) Uani 1 1 d . . . . .
H7 H 0.4851 0.3563 0.1877 0.033 Uiso 1 1 calc R U . . .
C2 C 0.56130(14) 0.74520(13) 0.56231(9) 0.0195(3) Uani 1 1 d . . . . .
C24 C 0.19590(14) 0.79178(15) 0.34483(9) 0.0201(3) Uani 1 1 d . . . . .
C35 C 0.34864(16) 0.31048(16) -0.07739(10) 0.0276(3) Uani 1 1 d . . . . .
H35 H 0.4071 0.3567 -0.1081 0.033 Uiso 1 1 calc R U . . .
C3 C 0.63750(14) 0.71288(14) 0.51368(10) 0.0216(3) Uani 1 1 d . . . . .
H3 H 0.7242 0.7300 0.5320 0.026 Uiso 1 1 calc R U . . .
C25 C 0.13009(14) 0.75060(16) 0.25451(9) 0.0230(3) Uani 1 1 d . . . . .
C9 C 0.75121(16) 0.61172(17) 0.26837(11) 0.0299(4) Uani 1 1 d . . . . .
H9 H 0.8339 0.6564 0.2582 0.036 Uiso 1 1 calc R U . . .
C29 C 0.00091(17) 0.58660(19) 0.12696(12) 0.0378(4) Uani 1 1 d . . . . .
H29 H -0.0456 0.4992 0.0984 0.045 Uiso 1 1 calc R U . . .
C8 C 0.66505(17) 0.49846(17) 0.21168(11) 0.0294(4) Uani 1 1 d . . . . .
H8 H 0.6886 0.4652 0.1627 0.035 Uiso 1 1 calc R U . . .
C17 C 0.01121(18) 0.09481(16) 0.28721(11) 0.0331(4) Uani 1 1 d . . . . .
H17 H 0.0211 0.0755 0.2304 0.040 Uiso 1 1 calc R U . . .
C1 C 0.59125(15) 0.81164(15) 0.65442(9) 0.0247(3) Uani 1 1 d . . . . .
H1A H 0.5902 0.8942 0.6600 0.037 Uiso 1 1 calc R U . . .
H1B H 0.6761 0.8240 0.6813 0.037 Uiso 1 1 calc R U . . .
H1C H 0.5271 0.7603 0.6823 0.037 Uiso 1 1 calc R U . . .
C21 C 0.35723(18) 0.99894(16) 0.56137(10) 0.0302(4) Uani 1 1 d . . . . .
H21A H 0.3138 0.9694 0.6062 0.045 Uiso 1 1 calc R U . . .
H21B H 0.3540 1.0780 0.5564 0.045 Uiso 1 1 calc R U . . .
H21C H 0.4466 1.0138 0.5757 0.045 Uiso 1 1 calc R U . . .
C38 C 0.18005(16) 0.17274(16) 0.00757(11) 0.0302(4) Uani 1 1 d . . . . .
C37 C 0.19230(17) 0.10641(17) -0.06738(11) 0.0348(4) Uani 1 1 d . . . . .
H37 H 0.1447 0.0172 -0.0885 0.042 Uiso 1 1 calc R U . . .
C36 C 0.27811(16) 0.17888(17) -0.10899(10) 0.0305(4) Uani 1 1 d . . . . .
H36 H 0.2899 0.1384 -0.1607 0.037 Uiso 1 1 calc R U . . .
C16 C 0.05697(16) 0.22079(15) 0.33202(10) 0.0277(3) Uani 1 1 d . . . . .
H16 H 0.0965 0.2863 0.3051 0.033 Uiso 1 1 calc R U . . .
C28 C 0.0084(2) 0.6775(2) 0.08382(12) 0.0487(5) Uani 1 1 d . . . . .
H28 H -0.0326 0.6525 0.0256 0.058 Uiso 1 1 calc R U . . .
C19 C -0.06117(18) 0.02721(17) 0.40698(12) 0.0364(4) Uani 1 1 d . . . . .
H19 H -0.1024 -0.0388 0.4331 0.044 Uiso 1 1 calc R U . . .
C18 C -0.04833(17) -0.00244(16) 0.32418(12) 0.0332(4) Uani 1 1 d . . . . .
H18 H -0.0799 -0.0883 0.2931 0.040 Uiso 1 1 calc R U . . .
C26 C 0.13576(19) 0.84104(19) 0.21028(11) 0.0370(4) Uani 1 1 d . . . . .
H26 H 0.1814 0.9286 0.2385 0.044 Uiso 1 1 calc R U . . .
C39 C 0.4455(2) 0.76160(16) 0.22820(12) 0.0417(5) Uani 1 1 d . . . . .
H39A H 0.4592 0.8333 0.2748 0.062 Uiso 1 1 calc R U . . .
H39B H 0.4177 0.7758 0.1739 0.062 Uiso 1 1 calc R U . . .
H39C H 0.5255 0.7538 0.2284 0.062 Uiso 1 1 calc R U . . .
B1 B 0.32554(16) 0.71852(16) 0.53070(10) 0.0185(3) Uani 1 1 d . . . . .
H1 H 0.3455 0.7719 0.5899 0.022 Uiso 1 1 calc R U . . .
C27 C 0.0751(2) 0.8042(2) 0.12516(13) 0.0512(6) Uani 1 1 d . . . . .
H27 H 0.0796 0.8664 0.0955 0.061 Uiso 1 1 calc R U . . .
C43 C -0.4923(3) 0.1301(4) 0.0816(5) 0.0885(17) Uani 0.661(11) 1 d G U P A 1
H43 H -0.5813 0.1062 0.0752 0.106 Uiso 0.661(11) 1 calc R U P A 1
C44 C -0.4304(7) 0.0961(4) 0.1430(4) 0.0956(19) Uani 0.661(11) 1 d G U P A 1
H44 H -0.4771 0.0489 0.1786 0.115 Uiso 0.661(11) 1 calc R U P A 1
C45 C -0.3001(7) 0.1310(6) 0.1523(3) 0.100(2) Uani 0.661(11) 1 d G U P A 1
H45 H -0.2578 0.1077 0.1943 0.120 Uiso 0.661(11) 1 calc R U P A 1
C40 C -0.2318(3) 0.2000(6) 0.1003(4) 0.0927(19) Uani 0.661(11) 1 d G U P A 1
H40 H -0.1428 0.2239 0.1067 0.111 Uiso 0.661(11) 1 calc R U P A 1
C41 C -0.2938(5) 0.2341(5) 0.0389(3) 0.0845(16) Uani 0.661(11) 1 d G U P A 1
H41 H -0.2471 0.2812 0.0033 0.101 Uiso 0.661(11) 1 calc R U P A 1
C42 C -0.4240(5) 0.1991(5) 0.0295(3) 0.0827(15) Uani 0.661(11) 1 d G U P A 1
H42 H -0.4663 0.2224 -0.0124 0.099 Uiso 0.661(11) 1 calc R U P A 1
C43A C -0.4655(12) 0.1699(11) 0.0558(6) 0.083(3) Uani 0.339(11) 1 d G U P A 2
H43A H -0.5348 0.1763 0.0242 0.099 Uiso 0.339(11) 1 calc R U P A 2
C44A C -0.4850(5) 0.1078(9) 0.1202(7) 0.074(3) Uani 0.339(11) 1 d G U P A 2
H44A H -0.5675 0.0717 0.1327 0.088 Uiso 0.339(11) 1 calc R U P A 2
C45A C -0.3837(10) 0.0984(7) 0.1665(4) 0.064(2) Uani 0.339(11) 1 d G U P A 2
H45A H -0.3969 0.0559 0.2106 0.077 Uiso 0.339(11) 1 calc R U P A 2
C40A C -0.2629(7) 0.1512(11) 0.1483(6) 0.065(2) Uani 0.339(11) 1 d G U P A 2
H40A H -0.1936 0.1448 0.1799 0.077 Uiso 0.339(11) 1 calc R U P A 2
C41A C -0.2434(9) 0.2134(11) 0.0838(7) 0.080(3) Uani 0.339(11) 1 d G U P A 2
H41A H -0.1609 0.2495 0.0714 0.096 Uiso 0.339(11) 1 calc R U P A 2
C42A C -0.3448(16) 0.2227(10) 0.0376(5) 0.090(3) Uani 0.339(11) 1 d G U P A 2
H42A H -0.3315 0.2652 -0.0065 0.107 Uiso 0.339(11) 1 calc R U P A 2

loop_
_atom_site_aniso_label
_atom_site_aniso_U_11
_atom_site_aniso_U_22
_atom_site_aniso_U_33
_atom_site_aniso_U_23
_atom_site_aniso_U_13
_atom_site_aniso_U_12
Zn1 0.01514(9) 0.01796(9) 0.01627(9) 0.00081(6) 0.00487(6) 0.00601(7)
O2 0.0259(6) 0.0231(6) 0.0189(5) -0.0002(4) 0.0104(4) 0.0018(5)
O1 0.0251(6) 0.0186(5) 0.0197(5) -0.0003(4) 0.0091(4) 0.0054(4)
N4 0.0169(6) 0.0195(6) 0.0175(6) 0.0037(5) 0.0044(5) 0.0090(5)
N2 0.0170(6) 0.0166(6) 0.0189(6) 0.0015(5) 0.0056(5) 0.0072(5)
N3 0.0183(6) 0.0222(6) 0.0153(6) 0.0046(5) 0.0051(5) 0.0107(5)
N5 0.0197(6) 0.0206(6) 0.0149(6) 0.0027(5) 0.0056(5) 0.0103(5)
N6 0.0169(6) 0.0213(6) 0.0155(6) 0.0031(5) 0.0052(5) 0.0087(5)
N7 0.0228(6) 0.0206(6) 0.0165(6) -0.0008(5) 0.0058(5) 0.0076(5)
N1 0.0184(6) 0.0176(6) 0.0167(6) 0.0010(5) 0.0034(5) 0.0079(5)
O3 0.0581(9) 0.0244(6) 0.0382(7) -0.0088(6) 0.0308(7) -0.0074(6)
C31 0.0194(7) 0.0250(8) 0.0160(7) 0.0005(6) 0.0053(6) 0.0075(6)
C34 0.0245(8) 0.0232(8) 0.0195(7) 0.0045(6) 0.0056(6) 0.0091(6)
C14 0.0146(7) 0.0235(7) 0.0209(7) 0.0095(6) 0.0032(5) 0.0103(6)
C11 0.0302(8) 0.0352(9) 0.0184(7) 0.0094(7) 0.0094(6) 0.0187(7)
C5 0.0196(7) 0.0181(7) 0.0251(7) 0.0093(6) 0.0071(6) 0.0124(6)
C15 0.0130(7) 0.0220(7) 0.0260(8) 0.0086(6) 0.0007(6) 0.0082(6)
C6 0.0217(7) 0.0194(7) 0.0298(8) 0.0059(6) 0.0084(6) 0.0109(6)
C33 0.0200(7) 0.0230(7) 0.0162(7) 0.0005(6) 0.0032(6) 0.0068(6)
C32 0.0223(8) 0.0242(8) 0.0202(7) 0.0005(6) 0.0075(6) 0.0038(6)
N8 0.0502(10) 0.0261(8) 0.0317(8) -0.0086(6) 0.0240(7) -0.0029(7)
C23 0.0290(8) 0.0247(8) 0.0227(8) 0.0081(6) 0.0087(6) 0.0158(7)
C22 0.0264(8) 0.0219(7) 0.0210(7) 0.0045(6) 0.0090(6) 0.0134(6)
C12 0.0204(7) 0.0301(8) 0.0178(7) 0.0104(6) 0.0060(6) 0.0162(6)
C4 0.0169(7) 0.0135(6) 0.0259(7) 0.0061(6) 0.0061(6) 0.0071(6)
C13 0.0199(7) 0.0283(8) 0.0229(7) 0.0140(6) 0.0075(6) 0.0126(6)
C20 0.0270(8) 0.0270(8) 0.0292(9) 0.0105(7) 0.0049(7) 0.0045(7)
C30 0.0204(8) 0.0349(9) 0.0276(8) 0.0056(7) 0.0038(6) 0.0121(7)
C10 0.0217(8) 0.0238(8) 0.0332(9) 0.0095(7) 0.0093(6) 0.0118(6)
C7 0.0336(9) 0.0256(8) 0.0268(8) 0.0034(7) 0.0060(7) 0.0183(7)
C2 0.0205(7) 0.0156(7) 0.0223(7) 0.0054(6) 0.0022(6) 0.0081(6)
C24 0.0175(7) 0.0269(8) 0.0198(7) 0.0082(6) 0.0082(6) 0.0115(6)
C35 0.0307(9) 0.0313(9) 0.0218(8) 0.0076(7) 0.0107(7) 0.0129(7)
C3 0.0182(7) 0.0201(7) 0.0265(8) 0.0055(6) 0.0018(6) 0.0094(6)
C25 0.0205(7) 0.0332(8) 0.0195(7) 0.0055(6) 0.0054(6) 0.0160(7)
C9 0.0269(8) 0.0358(9) 0.0389(10) 0.0185(8) 0.0181(7) 0.0186(7)
C29 0.0302(9) 0.0447(11) 0.0316(9) -0.0045(8) -0.0037(7) 0.0185(8)
C8 0.0397(10) 0.0394(10) 0.0267(8) 0.0149(7) 0.0164(7) 0.0294(8)
C17 0.0412(10) 0.0258(9) 0.0292(9) 0.0054(7) 0.0073(8) 0.0125(8)
C1 0.0276(8) 0.0247(8) 0.0199(7) 0.0044(6) 0.0001(6) 0.0115(7)
C21 0.0435(10) 0.0241(8) 0.0238(8) 0.0005(7) 0.0034(7) 0.0191(8)
C38 0.0289(8) 0.0263(8) 0.0245(8) 0.0003(7) 0.0112(7) 0.0027(7)
C37 0.0349(9) 0.0261(9) 0.0283(9) -0.0064(7) 0.0109(7) 0.0036(7)
C36 0.0320(9) 0.0346(9) 0.0200(8) -0.0018(7) 0.0083(7) 0.0133(8)
C16 0.0330(9) 0.0219(8) 0.0281(8) 0.0087(7) 0.0080(7) 0.0106(7)
C28 0.0584(13) 0.0706(15) 0.0235(9) 0.0011(9) -0.0073(9) 0.0434(12)
C19 0.0367(10) 0.0236(8) 0.0379(10) 0.0141(7) 0.0037(8) 0.0011(7)
C18 0.0324(9) 0.0201(8) 0.0382(10) 0.0050(7) -0.0014(7) 0.0064(7)
C26 0.0507(11) 0.0388(10) 0.0270(9) 0.0080(8) 0.0020(8) 0.0269(9)
C39 0.0505(12) 0.0220(8) 0.0358(10) -0.0007(7) 0.0228(9) -0.0002(8)
B1 0.0205(8) 0.0207(8) 0.0158(7) 0.0029(6) 0.0053(6) 0.0108(7)
C27 0.0783(16) 0.0585(14) 0.0290(10) 0.0131(9) -0.0011(10) 0.0443(13)
C43 0.086(3) 0.084(3) 0.079(4) -0.038(3) -0.013(2) 0.055(2)
C44 0.104(3) 0.081(3) 0.084(3) -0.040(2) -0.020(3) 0.059(3)
C45 0.100(3) 0.076(4) 0.104(4) -0.039(3) -0.021(3) 0.058(3)
C40 0.082(3) 0.074(4) 0.101(4) -0.040(3) -0.032(2) 0.054(3)
C41 0.061(2) 0.076(3) 0.096(3) -0.040(2) -0.0261(18) 0.047(2)
C42 0.062(2) 0.089(3) 0.077(3) -0.037(2) -0.0248(17) 0.050(2)
C43A 0.109(6) 0.081(7) 0.052(4) -0.025(4) -0.012(4) 0.061(6)
C44A 0.083(4) 0.073(5) 0.050(5) -0.031(3) -0.023(3) 0.049(3)
C45A 0.070(4) 0.059(4) 0.050(4) -0.018(3) -0.012(3) 0.035(4)
C40A 0.075(4) 0.053(5) 0.050(4) -0.023(3) -0.008(3) 0.034(3)
C41A 0.100(6) 0.073(6) 0.064(5) -0.006(5) 0.005(4) 0.049(5)
C42A 0.113(6) 0.086(6) 0.066(4) -0.019(4) -0.006(4) 0.063(6)

loop_
_atom_type_symbol
_atom_type_description
_atom_type_scat_dispersion_real
_atom_type_scat_dispersion_imag
_atom_type_scat_source
C C 0.0033 0.0016 'International Tables Vol C Tables 4.2.6.8 and 6.1.1.4'
H H 0.0000 0.0000 'International Tables Vol C Tables 4.2.6.8 and 6.1.1.4'
B B 0.0013 0.0007 'International Tables Vol C Tables 4.2.6.8 and 6.1.1.4'
N N 0.0061 0.0033 'International Tables Vol C Tables 4.2.6.8 and 6.1.1.4'
O O 0.0106 0.0060 'International Tables Vol C Tables 4.2.6.8 and 6.1.1.4'
Zn Zn 0.2839 1.4301 'International Tables Vol C Tables 4.2.6.8 and 6.1.1.4'

loop_
_geom_angle_atom_site_label_1
_geom_angle_atom_site_label_2
_geom_angle_atom_site_label_3
_geom_angle
_geom_angle_site_symmetry_1
_geom_angle_site_symmetry_3
_geom_angle_publ_flag
O2 Zn1 O1 70.40(4) . . ?
O2 Zn1 N4 107.95(5) . . ?
O2 Zn1 N2 130.74(5) . . ?
O2 Zn1 N6 125.61(5) . . ?
N4 Zn1 O1 176.85(4) . . ?
N2 Zn1 O1 92.26(4) . . ?
N2 Zn1 N4 90.82(5) . . ?
N2 Zn1 N6 97.35(5) . . ?
N6 Zn1 O1 86.27(4) . . ?
N6 Zn1 N4 92.71(5) . . ?
C31 O2 Zn1 123.03(10) . . ?
N7 O1 Zn1 109.18(7) . . ?
C39 O1 Zn1 138.46(10) . . ?
C39 O1 N7 109.48(11) . . ?
N3 N4 Zn1 107.49(8) . . ?
C14 N4 Zn1 145.45(10) . . ?
C14 N4 N3 105.99(11) . . ?
N1 N2 Zn1 112.06(9) . . ?
C4 N2 Zn1 140.68(10) . . ?
C4 N2 N1 106.80(11) . . ?
N4 N3 B1 121.92(11) . . ?
C12 N3 N4 110.28(12) . . ?
C12 N3 B1 127.40(12) . . ?
N6 N5 B1 120.01(12) . . ?
C22 N5 N6 109.96(12) . . ?
C22 N5 B1 129.98(12) . . ?
N5 N6 Zn1 109.96(9) . . ?
C24 N6 Zn1 139.23(10) . . ?
C24 N6 N5 106.87(12) . . ?
C31 N7 O1 106.82(11) . . ?
N2 N1 B1 119.83(11) . . ?
C2 N1 N2 110.02(12) . . ?
C2 N1 B1 130.12(12) . . ?
C38 O3 N8 107.69(12) . . ?
O2 C31 C32 116.34(13) . . ?
N7 C31 O2 127.88(14) . . ?
N7 C31 C32 115.73(13) . . ?
C33 C34 H34 121.4 . . ?
C35 C34 H34 121.4 . . ?
C35 C34 C33 117.25(14) . . ?
N4 C14 C15 124.99(13) . . ?
N4 C14 C13 109.45(13) . . ?
C13 C14 C15 125.35(13) . . ?
H11A C11 H11B 109.5 . . ?
H11A C11 H11C 109.5 . . ?
H11B C11 H11C 109.5 . . ?
C12 C11 H11A 109.5 . . ?
C12 C11 H11B 109.5 . . ?
C12 C11 H11C 109.5 . . ?
C6 C5 C4 121.63(13) . . ?
C6 C5 C10 118.75(14) . . ?
C10 C5 C4 119.63(14) . . ?
C20 C15 C14 118.02(14) . . ?
C16 C15 C14 124.23(14) . . ?
C16 C15 C20 117.69(15) . . ?
C5 C6 H6 119.8 . . ?
C7 C6 C5 120.50(15) . . ?
C7 C6 H6 119.8 . . ?
C34 C33 C32 136.99(14) . . ?
C38 C33 C34 119.77(14) . . ?
C38 C33 C32 103.25(13) . . ?
C33 C32 C31 130.23(14) . . ?
N8 C32 C31 118.03(14) . . ?
N8 C32 C33 111.70(14) . . ?
C32 N8 O3 107.04(13) . . ?
C22 C23 H23 126.9 . . ?
C22 C23 C24 106.18(14) . . ?
C24 C23 H23 126.9 . . ?
N5 C22 C23 107.65(13) . . ?
N5 C22 C21 122.41(14) . . ?
C23 C22 C21 129.90(14) . . ?
N3 C12 C11 123.04(14) . . ?
N3 C12 C13 107.64(13) . . ?
C13 C12 C11 129.31(14) . . ?
N2 C4 C5 122.04(13) . . ?
N2 C4 C3 109.49(13) . . ?
C3 C4 C5 128.46(13) . . ?
C14 C13 H13 126.7 . . ?
C12 C13 C14 106.63(13) . . ?
C12 C13 H13 126.7 . . ?
C15 C20 H20 119.4 . . ?
C19 C20 C15 121.19(16) . . ?
C19 C20 H20 119.4 . . ?
C25 C30 H30 119.8 . . ?
C29 C30 H30 119.8 . . ?
C29 C30 C25 120.45(17) . . ?
C5 C10 H10 119.7 . . ?
C9 C10 C5 120.59(15) . . ?
C9 C10 H10 119.7 . . ?
C6 C7 H7 119.9 . . ?
C8 C7 C6 120.24(16) . . ?
C8 C7 H7 119.9 . . ?
N1 C2 C3 107.60(13) . . ?
N1 C2 C1 122.45(13) . . ?
C3 C2 C1 129.94(14) . . ?
N6 C24 C23 109.33(13) . . ?
N6 C24 C25 122.33(14) . . ?
C23 C24 C25 128.34(14) . . ?
C34 C35 H35 119.2 . . ?
C34 C35 C36 121.57(15) . . ?
C36 C35 H35 119.2 . . ?
C4 C3 H3 127.0 . . ?
C2 C3 C4 106.08(13) . . ?
C2 C3 H3 127.0 . . ?
C30 C25 C24 121.55(15) . . ?
C30 C25 C26 118.74(15) . . ?
C26 C25 C24 119.71(15) . . ?
C10 C9 H9 119.9 . . ?
C8 C9 C10 120.15(15) . . ?
C8 C9 H9 119.9 . . ?
C30 C29 H29 120.0 . . ?
C28 C29 C30 120.09(18) . . ?
C28 C29 H29 120.0 . . ?
C7 C8 H8 120.1 . . ?
C9 C8 C7 119.77(15) . . ?
C9 C8 H8 120.1 . . ?
C16 C17 H17 119.5 . . ?
C18 C17 H17 119.5 . . ?
C18 C17 C16 120.94(17) . . ?
C2 C1 H1A 109.5 . . ?
C2 C1 H1B 109.5 . . ?
C2 C1 H1C 109.5 . . ?
H1A C1 H1B 109.5 . . ?
H1A C1 H1C 109.5 . . ?
H1B C1 H1C 109.5 . . ?
C22 C21 H21A 109.5 . . ?
C22 C21 H21B 109.5 . . ?
C22 C21 H21C 109.5 . . ?
H21A C21 H21B 109.5 . . ?
H21A C21 H21C 109.5 . . ?
H21B C21 H21C 109.5 . . ?
O3 C38 C33 110.33(14) . . ?
O3 C38 C37 125.78(15) . . ?
C33 C38 C37 123.89(15) . . ?
C38 C37 H37 122.3 . . ?
C36 C37 C38 115.44(15) . . ?
C36 C37 H37 122.3 . . ?
C35 C36 H36 119.0 . . ?
C37 C36 C35 122.07(15) . . ?
C37 C36 H36 119.0 . . ?
C15 C16 C17 120.74(15) . . ?
C15 C16 H16 119.6 . . ?
C17 C16 H16 119.6 . . ?
C29 C28 H28 119.9 . . ?
C27 C28 C29 120.10(18) . . ?
C27 C28 H28 119.9 . . ?
C20 C19 H19 119.7 . . ?
C18 C19 C20 120.59(16) . . ?
C18 C19 H19 119.7 . . ?
C17 C18 C19 118.84(16) . . ?
C17 C18 H18 120.6 . . ?
C19 C18 H18 120.6 . . ?
C25 C26 H26 119.7 . . ?
C27 C26 C25 120.55(18) . . ?
C27 C26 H26 119.7 . . ?
O1 C39 H39A 109.5 . . ?
O1 C39 H39B 109.5 . . ?
O1 C39 H39C 109.5 . . ?
H39A C39 H39B 109.5 . . ?
H39A C39 H39C 109.5 . . ?
H39B C39 H39C 109.5 . . ?
N3 B1 N5 109.72(12) . . ?
N3 B1 N1 109.13(12) . . ?
N3 B1 H1 109.6 . . ?
N5 B1 H1 109.6 . . ?
N1 B1 N5 109.02(12) . . ?
N1 B1 H1 109.6 . . ?
C28 C27 C26 120.07(19) . . ?
C28 C27 H27 120.0 . . ?
C26 C27 H27 120.0 . . ?
C44 C43 H43 120.0 . . ?
C44 C43 C42 120.0 . . ?
C42 C43 H43 120.0 . . ?
C43 C44 H44 120.0 . . ?
C45 C44 C43 120.0 . . ?
C45 C44 H44 120.0 . . ?
C44 C45 H45 120.0 . . ?
C40 C45 C44 120.0 . . ?
C40 C45 H45 120.0 . . ?
C45 C40 H40 120.0 . . ?
C45 C40 C41 120.0 . . ?
C41 C40 H40 120.0 . . ?
C40 C41 H41 120.0 . . ?
C42 C41 C40 120.0 . . ?
C42 C41 H41 120.0 . . ?
C43 C42 H42 120.0 . . ?
C41 C42 C43 120.0 . . ?
C41 C42 H42 120.0 . . ?
C44A C43A H43A 120.0 . . ?
C44A C43A C42A 120.0 . . ?
C42A C43A H43A 120.0 . . ?
C43A C44A H44A 120.0 . . ?
C45A C44A C43A 120.0 . . ?
C45A C44A H44A 120.0 . . ?
C44A C45A H45A 120.0 . . ?
C40A C45A C44A 120.0 . . ?
C40A C45A H45A 120.0 . . ?
C45A C40A H40A 120.0 . . ?
C45A C40A C41A 120.0 . . ?
C41A C40A H40A 120.0 . . ?
C40A C41A H41A 120.0 . . ?
C42A C41A C40A 120.0 . . ?
C42A C41A H41A 120.0 . . ?
C43A C42A H42A 120.0 . . ?
C41A C42A C43A 120.0 . . ?
C41A C42A H42A 120.0 . . ?

loop_
_geom_bond_atom_site_label_1
_geom_bond_atom_site_label_2
_geom_bond_distance
_geom_bond_site_symmetry_2
_geom_bond_publ_flag
Zn1 O2 1.8968(11) . ?
Zn1 O1 2.4299(11) . ?
Zn1 N4 2.1288(12) . ?
Zn1 N2 2.0303(12) . ?
Zn1 N6 2.0415(12) . ?
O2 C31 1.3020(18) . ?
O1 N7 1.4307(15) . ?
O1 C39 1.407(2) . ?
N4 N3 1.3809(17) . ?
N4 C14 1.3512(19) . ?
N2 N1 1.3736(16) . ?
N2 C4 1.3431(18) . ?
N3 C12 1.3529(19) . ?
N3 B1 1.545(2) . ?
N5 N6 1.3731(16) . ?
N5 C22 1.3536(19) . ?
N5 B1 1.552(2) . ?
N6 C24 1.3463(19) . ?
N7 C31 1.295(2) . ?
N1 C2 1.3501(19) . ?
N1 B1 1.546(2) . ?
O3 N8 1.4211(18) . ?
O3 C38 1.360(2) . ?
C31 C32 1.479(2) . ?
C34 H34 0.9500 . ?
C34 C33 1.398(2) . ?
C34 C35 1.382(2) . ?
C14 C15 1.479(2) . ?
C14 C13 1.401(2) . ?
C11 H11A 0.9800 . ?
C11 H11B 0.9800 . ?
C11 H11C 0.9800 . ?
C11 C12 1.494(2) . ?
C5 C6 1.393(2) . ?
C5 C4 1.476(2) . ?
C5 C10 1.395(2) . ?
C15 C20 1.396(2) . ?
C15 C16 1.392(2) . ?
C6 H6 0.9500 . ?
C6 C7 1.390(2) . ?
C33 C32 1.441(2) . ?
C33 C38 1.387(2) . ?
C32 N8 1.305(2) . ?
C23 H23 0.9500 . ?
C23 C22 1.382(2) . ?
C23 C24 1.401(2) . ?
C22 C21 1.495(2) . ?
C12 C13 1.370(2) . ?
C4 C3 1.399(2) . ?
C13 H13 0.9500 . ?
C20 H20 0.9500 . ?
C20 C19 1.387(2) . ?
C30 H30 0.9500 . ?
C30 C25 1.392(2) . ?
C30 C29 1.391(2) . ?
C10 H10 0.9500 . ?
C10 C9 1.389(2) . ?
C7 H7 0.9500 . ?
C7 C8 1.385(2) . ?
C2 C3 1.385(2) . ?
C2 C1 1.497(2) . ?
C24 C25 1.478(2) . ?
C35 H35 0.9500 . ?
C35 C36 1.402(2) . ?
C3 H3 0.9500 . ?
C25 C26 1.395(2) . ?
C9 H9 0.9500 . ?
C9 C8 1.385(3) . ?
C29 H29 0.9500 . ?
C29 C28 1.383(3) . ?
C8 H8 0.9500 . ?
C17 H17 0.9500 . ?
C17 C16 1.392(2) . ?
C17 C18 1.380(2) . ?
C1 H1A 0.9800 . ?
C1 H1B 0.9800 . ?
C1 H1C 0.9800 . ?
C21 H21A 0.9800 . ?
C21 H21B 0.9800 . ?
C21 H21C 0.9800 . ?
C38 C37 1.390(2) . ?
C37 H37 0.9500 . ?
C37 C36 1.377(2) . ?
C36 H36 0.9500 . ?
C16 H16 0.9500 . ?
C28 H28 0.9500 . ?
C28 C27 1.377(3) . ?
C19 H19 0.9500 . ?
C19 C18 1.380(3) . ?
C18 H18 0.9500 . ?
C26 H26 0.9500 . ?
C26 C27 1.391(3) . ?
C39 H39A 0.9800 . ?
C39 H39B 0.9800 . ?
C39 H39C 0.9800 . ?
B1 H1 1.0000 . ?
C27 H27 0.9500 . ?
C43 H43 0.9500 . ?
C43 C44 1.3900 . ?
C43 C42 1.3900 . ?
C44 H44 0.9500 . ?
C44 C45 1.3900 . ?
C45 H45 0.9500 . ?
C45 C40 1.3900 . ?
C40 H40 0.9500 . ?
C40 C41 1.3900 . ?
C41 H41 0.9500 . ?
C41 C42 1.3900 . ?
C42 H42 0.9500 . ?
C43A H43A 0.9500 . ?
C43A C44A 1.3900 . ?
C43A C42A 1.3900 . ?
C44A H44A 0.9500 . ?
C44A C45A 1.3900 . ?
C45A H45A 0.9500 . ?
C45A C40A 1.3900 . ?
C40A H40A 0.9500 . ?
C40A C41A 1.3900 . ?
C41A H41A 0.9500 . ?
C41A C42A 1.3900 . ?
C42A H42A 0.9500 . ?

loop_
_geom_torsion_atom_site_label_1
_geom_torsion_atom_site_label_2
_geom_torsion_atom_site_label_3
_geom_torsion_atom_site_label_4
_geom_torsion
_geom_torsion_site_symmetry_1
_geom_torsion_site_symmetry_2
_geom_torsion_site_symmetry_3
_geom_torsion_site_symmetry_4
_geom_torsion_publ_flag
Zn1 O2 C31 N7 -14.8(2) . . . . ?
Zn1 O2 C31 C32 162.55(11) . . . . ?
Zn1 O1 N7 C31 10.32(13) . . . . ?
Zn1 N4 N3 C12 170.56(9) . . . . ?
Zn1 N4 N3 B1 -16.27(15) . . . . ?
Zn1 N4 C14 C15 20.9(3) . . . . ?
Zn1 N4 C14 C13 -164.15(13) . . . . ?
Zn1 N2 N1 C2 173.72(9) . . . . ?
Zn1 N2 N1 B1 -7.97(15) . . . . ?
Zn1 N2 C4 C5 9.6(2) . . . . ?
Zn1 N2 C4 C3 -171.30(12) . . . . ?
Zn1 N6 C24 C23 -153.58(12) . . . . ?
Zn1 N6 C24 C25 26.8(2) . . . . ?
O2 C31 C32 C33 -171.01(16) . . . . ?
O2 C31 C32 N8 6.4(2) . . . . ?
O1 Zn1 O2 C31 14.23(12) . . . . ?
O1 N7 C31 O2 -0.1(2) . . . . ?
O1 N7 C31 C32 -177.48(13) . . . . ?
N4 Zn1 O2 C31 -168.60(12) . . . . ?
N4 N3 C12 C11 178.80(13) . . . . ?
N4 N3 C12 C13 0.06(16) . . . . ?
N4 N3 B1 N5 70.65(16) . . . . ?
N4 N3 B1 N1 -48.75(17) . . . . ?
N4 C14 C15 C20 162.68(14) . . . . ?
N4 C14 C15 C16 -14.4(2) . . . . ?
N4 C14 C13 C12 -1.18(16) . . . . ?
N2 Zn1 O2 C31 -61.20(14) . . . . ?
N2 N1 C2 C3 0.53(16) . . . . ?
N2 N1 C2 C1 -178.93(13) . . . . ?
N2 N1 B1 N3 66.24(16) . . . . ?
N2 N1 B1 N5 -53.58(16) . . . . ?
N2 C4 C3 C2 0.50(17) . . . . ?
N3 N4 C14 C15 -173.73(13) . . . . ?
N3 N4 C14 C13 1.20(15) . . . . ?
N3 C12 C13 C14 0.67(16) . . . . ?
N5 N6 C24 C23 0.32(15) . . . . ?
N5 N6 C24 C25 -179.30(12) . . . . ?
N6 Zn1 O2 C31 84.35(13) . . . . ?
N6 N5 C22 C23 1.41(16) . . . . ?
N6 N5 C22 C21 -176.44(14) . . . . ?
N6 N5 B1 N3 -45.46(16) . . . . ?
N6 N5 B1 N1 74.00(15) . . . . ?
N6 C24 C25 C30 20.5(2) . . . . ?
N6 C24 C25 C26 -159.93(15) . . . . ?
N7 C31 C32 C33 6.7(3) . . . . ?
N7 C31 C32 N8 -175.84(17) . . . . ?
N1 N2 C4 C5 -179.30(12) . . . . ?
N1 N2 C4 C3 -0.19(16) . . . . ?
N1 C2 C3 C4 -0.62(16) . . . . ?
O3 C38 C37 C36 179.18(19) . . . . ?
C31 C32 N8 O3 -177.79(15) . . . . ?
C34 C33 C32 C31 -2.9(3) . . . . ?
C34 C33 C32 N8 179.52(19) . . . . ?
C34 C33 C38 O3 -179.46(15) . . . . ?
C34 C33 C38 C37 0.0(3) . . . . ?
C34 C35 C36 C37 -0.3(3) . . . . ?
C14 N4 N3 C12 -0.79(15) . . . . ?
C14 N4 N3 B1 172.38(12) . . . . ?
C14 C15 C20 C19 -177.53(15) . . . . ?
C14 C15 C16 C17 176.51(15) . . . . ?
C11 C12 C13 C14 -177.97(14) . . . . ?
C5 C6 C7 C8 0.6(2) . . . . ?
C5 C4 C3 C2 179.54(14) . . . . ?
C5 C10 C9 C8 -0.5(2) . . . . ?
C15 C14 C13 C12 173.72(13) . . . . ?
C15 C20 C19 C18 0.7(3) . . . . ?
C6 C5 C4 N2 -39.6(2) . . . . ?
C6 C5 C4 C3 141.47(16) . . . . ?
C6 C5 C10 C9 0.9(2) . . . . ?
C6 C7 C8 C9 -0.2(2) . . . . ?
C33 C34 C35 C36 0.1(2) . . . . ?
C33 C32 N8 O3 0.1(2) . . . . ?
C33 C38 C37 C36 -0.2(3) . . . . ?
C32 C33 C38 O3 0.4(2) . . . . ?
C32 C33 C38 C37 179.91(18) . . . . ?
N8 O3 C38 C33 -0.4(2) . . . . ?
N8 O3 C38 C37 -179.85(19) . . . . ?
C23 C24 C25 C30 -159.09(16) . . . . ?
C23 C24 C25 C26 20.5(2) . . . . ?
C22 N5 N6 Zn1 161.13(10) . . . . ?
C22 N5 N6 C24 -1.08(15) . . . . ?
C22 N5 B1 N3 131.70(15) . . . . ?
C22 N5 B1 N1 -108.84(16) . . . . ?
C22 C23 C24 N6 0.52(17) . . . . ?
C22 C23 C24 C25 -179.89(14) . . . . ?
C12 N3 B1 N5 -117.43(15) . . . . ?
C12 N3 B1 N1 123.17(14) . . . . ?
C4 N2 N1 C2 -0.21(15) . . . . ?
C4 N2 N1 B1 178.09(12) . . . . ?
C4 C5 C6 C7 179.70(14) . . . . ?
C4 C5 C10 C9 -179.73(14) . . . . ?
C13 C14 C15 C20 -11.5(2) . . . . ?
C13 C14 C15 C16 171.43(15) . . . . ?
C20 C15 C16 C17 -0.6(2) . . . . ?
C20 C19 C18 C17 -0.4(3) . . . . ?
C30 C25 C26 C27 -0.7(3) . . . . ?
C30 C29 C28 C27 -0.4(3) . . . . ?
C10 C5 C6 C7 -0.9(2) . . . . ?
C10 C5 C4 N2 141.01(15) . . . . ?
C10 C5 C4 C3 -37.9(2) . . . . ?
C10 C9 C8 C7 0.2(2) . . . . ?
C2 N1 B1 N3 -115.84(16) . . . . ?
C2 N1 B1 N5 124.33(15) . . . . ?
C24 C23 C22 N5 -1.17(17) . . . . ?
C24 C23 C22 C21 176.47(16) . . . . ?
C24 C25 C26 C27 179.64(18) . . . . ?
C35 C34 C33 C32 -179.78(18) . . . . ?
C35 C34 C33 C38 0.1(2) . . . . ?
C25 C30 C29 C28 -0.2(3) . . . . ?
C25 C26 C27 C28 0.2(3) . . . . ?
C29 C30 C25 C24 -179.63(15) . . . . ?
C29 C30 C25 C26 0.8(2) . . . . ?
C29 C28 C27 C26 0.4(3) . . . . ?
C1 C2 C3 C4 178.79(15) . . . . ?
C38 O3 N8 C32 0.2(2) . . . . ?
C38 C33 C32 C31 177.24(17) . . . . ?
C38 C33 C32 N8 -0.3(2) . . . . ?
C38 C37 C36 C35 0.4(3) . . . . ?
C16 C15 C20 C19 -0.2(2) . . . . ?
C16 C17 C18 C19 -0.4(3) . . . . ?
C18 C17 C16 C15 1.0(3) . . . . ?
C39 O1 N7 C31 174.83(15) . . . . ?
B1 N3 C12 C11 6.1(2) . . . . ?
B1 N3 C12 C13 -172.64(13) . . . . ?
B1 N5 N6 Zn1 -21.19(14) . . . . ?
B1 N5 N6 C24 176.61(12) . . . . ?
B1 N5 C22 C23 -175.97(14) . . . . ?
B1 N5 C22 C21 6.2(2) . . . . ?
B1 N1 C2 C3 -177.54(14) . . . . ?
B1 N1 C2 C1 3.0(2) . . . . ?
C43 C44 C45 C40 0.0 . . . . ?
C44 C43 C42 C41 0.0 . . . . ?
C44 C45 C40 C41 0.0 . . . . ?
C45 C40 C41 C42 0.0 . . . . ?
C40 C41 C42 C43 0.0 . . . . ?
C42 C43 C44 C45 0.0 . . . . ?
C43A C44A C45A C40A 0.0 . . . . ?
C44A C43A C42A C41A 0.0 . . . . ?
C44A C45A C40A C41A 0.0 . . . . ?
C45A C40A C41A C42A 0.0 . . . . ?
C40A C41A C42A C43A 0.0 . . . . ?
C42A C43A C44A C45A 0.0 . . . . ?
